data_7117224
loop_
_publ_author_name
'Jun Zhao'
'Yenan Wang'
'Wenwen Dong'
'Yapan Wu'
'Dongsheng Li'
'Bin Liu'
'Qichun Zhang'

_publ_section_title
;
 A new surfactant-introduction strategy for separating the pure
 single-phase of metal-organic frameworks
;
_journal_name_full Chem.Commun.
_journal_page_first 9479
_journal_paper_doi 10.1039/C5cc02043C
_journal_volume 51
_journal_year 2015
_chemical_formula_sum 'C36 H21 N4 Ni2 O8'
_chemical_formula_weight 754.99
_chemical_name_systematic
; 
 ? 
;
_space_group_IT_number 64
_symmetry_cell_setting orthorhombic
_symmetry_space_group_name_Hall '-C 2ac 2'
_symmetry_space_group_name_H-M 'C m c a'
_atom_sites_solution_hydrogens geom
_atom_sites_solution_primary direct
_atom_sites_solution_secondary difmap
_audit_block_doi 10.5517/cc13wh7q
_audit_creation_method SHELXL-97
_audit_update_record
;
2015-03-04 deposited with the CCDC.
2015-04-24 downloaded from the CCDC.
;
_cell_angle_alpha 90.00
_cell_angle_beta 90.00
_cell_angle_gamma 90.00
_cell_formula_units_Z 8
_cell_length_a 31.395(15)
_cell_length_b 13.702(7)
_cell_length_c 15.808(8)
_cell_measurement_temperature 296(2)
_cell_volume 6800(6)
_computing_structure_refinement 'SHELXL-97 (Sheldrick, 1997)'
_computing_structure_solution 'SHELXS-97 (Sheldrick, 1990)'
_diffrn_ambient_temperature 296(2)
_diffrn_measured_fraction_theta_full 0.999
_diffrn_measured_fraction_theta_max 0.999
_diffrn_radiation_monochromator graphite
_diffrn_radiation_source 'fine-focus sealed tube'
_diffrn_radiation_type MoK\a
_diffrn_radiation_wavelength 0.71073
_diffrn_reflns_av_R_equivalents 0.1096
_diffrn_reflns_av_sigmaI/netI 0.0509
_diffrn_reflns_limit_h_max 40
_diffrn_reflns_limit_h_min -40
_diffrn_reflns_limit_k_max 17
_diffrn_reflns_limit_k_min -17
_diffrn_reflns_limit_l_max 20
_diffrn_reflns_limit_l_min -20
_diffrn_reflns_number 35013
_diffrn_reflns_theta_full 27.52
_diffrn_reflns_theta_max 27.52
_diffrn_reflns_theta_min 2.07
_exptl_absorpt_coefficient_mu 1.165
_exptl_absorpt_correction_T_max 0.8089
_exptl_absorpt_correction_T_min 0.7836
_exptl_absorpt_correction_type multi-scan
_exptl_crystal_colour green
_exptl_crystal_density_diffrn 1.475
_exptl_crystal_density_method 'not measured'
_exptl_crystal_description prism
_exptl_crystal_F_000 3080
_exptl_crystal_size_max 0.22
_exptl_crystal_size_mid 0.21
_exptl_crystal_size_min 0.19
_refine_diff_density_max 0.989
_refine_diff_density_min -0.652
_refine_diff_density_rms 0.127
_refine_ls_extinction_method none
_refine_ls_goodness_of_fit_ref 1.100
_refine_ls_hydrogen_treatment constr
_refine_ls_matrix_type full
_refine_ls_number_parameters 234
_refine_ls_number_reflns 3985
_refine_ls_number_restraints 114
_refine_ls_restrained_S_all 1.153
_refine_ls_R_factor_all 0.0859
_refine_ls_R_factor_gt 0.0699
_refine_ls_shift/su_max 0.000
_refine_ls_shift/su_mean 0.000
_refine_ls_structure_factor_coef Fsqd
_refine_ls_weighting_details 'calc w=1/[\s^2^(Fo^2^)+(0.1168P)^2^+17.0990P] where P=(Fo^2^+2Fc^2^)/3'
_refine_ls_weighting_scheme calc
_refine_ls_wR_factor_gt 0.1984
_refine_ls_wR_factor_ref 0.2111
_reflns_number_gt 3271
_reflns_number_total 3985
_reflns_threshold_expression >2sigma(I)
_cod_data_source_file c5cc02043c2.cif
_cod_data_source_block z_1
_cod_original_sg_symbol_H-M Cmca
_cod_database_code 7117224

loop_
_symmetry_equiv_pos_as_xyz
'x, y, z'
'-x, -y+1/2, z+1/2'
'x, -y, -z'
'-x, y+1/2, -z+1/2'
'x+1/2, y+1/2, z'
'-x+1/2, -y+1, z+1/2'
'x+1/2, -y+1/2, -z'
'-x+1/2, y+1, -z+1/2'
'-x, -y, -z'
'x, y-1/2, -z-1/2'
'-x, y, z'
'x, -y-1/2, z-1/2'
'-x+1/2, -y+1/2, -z'
'x+1/2, y, -z-1/2'
'-x+1/2, y+1/2, z'
'x+1/2, -y, z-1/2'

loop_
_atom_site_label
_atom_site_type_symbol
_atom_site_fract_x
_atom_site_fract_y
_atom_site_fract_z
_atom_site_U_iso_or_equiv
_atom_site_adp_type
_atom_site_occupancy
_atom_site_symmetry_multiplicity
_atom_site_calc_flag
_atom_site_refinement_flags
_atom_site_disorder_assembly
_atom_site_disorder_group
Ni1 Ni 0.0000 0.40331(5) 0.49782(4) 0.0233(2) Uani 1 2 d S . .
Ni2 Ni 0.2500 0.28651(8) 0.2500 0.0492(3) Uani 1 2 d S . .
O1 O 0.04435(10) 0.4127(2) 0.40668(19) 0.0324(7) Uani 1 1 d . . .
O2 O 0.04450(10) 0.5757(2) 0.41373(19) 0.0347(7) Uani 1 1 d . . .
O3 O 0.18839(12) 0.3149(3) 0.2853(3) 0.0549(10) Uani 1 1 d . . .
O4 O 0.21500(13) 0.3985(3) 0.1796(3) 0.0615(11) Uani 1 1 d . . .
N1 N 0.0000 0.5829(4) 0.2439(3) 0.0393(12) Uani 1 2 d S . .
N2 N 0.26060(15) 0.1861(4) 0.3445(3) 0.0547(12) Uani 1 1 d . . .
N3 N 0.0000 0.2568(4) 0.5058(3) 0.0301(10) Uani 1 2 d S . .
C1 C 0.05456(13) 0.4961(3) 0.3809(3) 0.0283(8) Uani 1 1 d U . .
C2 C 0.08256(14) 0.5017(3) 0.3037(3) 0.0330(9) Uani 1 1 d U . .
C3 C 0.11723(14) 0.4381(3) 0.2983(3) 0.0358(9) Uani 1 1 d U . .
H3 H 0.1207 0.3892 0.3386 0.043 Uiso 1 1 calc R . .
C4 C 0.14672(16) 0.4475(4) 0.2328(3) 0.0455(12) Uani 1 1 d U . .
C5 C 0.1415(2) 0.5213(5) 0.1733(4) 0.0592(15) Uani 1 1 d U . .
H5 H 0.1615 0.5298 0.1306 0.071 Uiso 1 1 calc R . .
C6 C 0.1066(2) 0.5815(4) 0.1778(4) 0.0593(16) Uani 1 1 d U . .
H6 H 0.1030 0.6294 0.1368 0.071 Uiso 1 1 calc R . .
C7 C 0.07619(17) 0.5731(4) 0.2424(3) 0.0425(11) Uani 1 1 d U . .
C8 C 0.18502(17) 0.3827(4) 0.2309(3) 0.0480(12) Uani 1 1 d U . .
C9 C 0.03646(16) 0.6326(4) 0.2421(3) 0.0406(10) Uani 1 1 d U . .
C10 C 0.0375(2) 0.7347(4) 0.2402(4) 0.0530(14) Uani 1 1 d U . .
H10 H 0.0634 0.7678 0.2397 0.064 Uiso 1 1 calc R . .
C11 C 0.0000 0.7851(6) 0.2394(5) 0.0531(19) Uani 1 2 d SU . .
H11 H 0.0000 0.8530 0.2382 0.064 Uiso 1 2 calc SR . .
C12 C 0.2324(2) 0.1789(5) 0.4069(4) 0.0662(17) Uani 1 1 d U . .
H12 H 0.2104 0.2242 0.4092 0.079 Uiso 1 1 calc R . .
C13 C 0.2342(2) 0.1075(6) 0.4684(4) 0.0674(18) Uani 1 1 d U . .
H13 H 0.2133 0.1054 0.5101 0.081 Uiso 1 1 calc R . .
C14 C 0.26591(18) 0.0405(4) 0.4686(4) 0.0489(12) Uani 1 1 d U . .
C15 C 0.2953(3) 0.0508(7) 0.4076(6) 0.099(3) Uani 1 1 d U . .
H15 H 0.3180 0.0074 0.4052 0.119 Uiso 1 1 calc R . .
C16 C 0.2925(3) 0.1246(7) 0.3482(6) 0.104(3) Uani 1 1 d U . .
H16 H 0.3143 0.1308 0.3089 0.125 Uiso 1 1 calc R . .
C17 C -0.0344(2) 0.2079(5) 0.5043(7) 0.099(3) Uani 1 1 d U . .
H17 H -0.0600 0.2419 0.5022 0.119 Uiso 1 1 calc R . .
C18 C -0.0359(3) 0.1069(5) 0.5055(7) 0.096(3) Uani 1 1 d U . .
H18 H -0.0621 0.0754 0.5091 0.115 Uiso 1 1 calc R . .
C19 C 0.0000 0.0543(4) 0.5016(4) 0.0371(14) Uani 1 2 d SU . .

loop_
_atom_site_aniso_label
_atom_site_aniso_U_11
_atom_site_aniso_U_22
_atom_site_aniso_U_33
_atom_site_aniso_U_23
_atom_site_aniso_U_13
_atom_site_aniso_U_12
Ni1 0.0313(4) 0.0152(3) 0.0234(4) 0.0003(2) 0.000 0.000
Ni2 0.0384(5) 0.0503(6) 0.0589(6) 0.000 0.0220(4) 0.000
O1 0.0405(16) 0.0246(14) 0.0321(15) -0.0006(11) 0.0096(12) -0.0035(12)
O2 0.0408(16) 0.0309(15) 0.0324(15) -0.0006(12) 0.0078(12) 0.0022(13)
O3 0.044(2) 0.054(2) 0.067(2) 0.0065(19) 0.0228(18) 0.0068(17)
O4 0.053(2) 0.064(3) 0.068(3) 0.006(2) 0.034(2) 0.0032(19)
N1 0.058(3) 0.032(3) 0.028(3) 0.007(2) 0.000 0.000
N2 0.046(2) 0.050(3) 0.068(3) 0.002(2) 0.018(2) 0.002(2)
N3 0.039(3) 0.019(2) 0.032(3) 0.0003(18) 0.000 0.000
C1 0.0303(19) 0.0271(18) 0.0276(19) -0.0001(15) 0.0006(15) -0.0016(16)
C2 0.035(2) 0.030(2) 0.033(2) 0.0000(16) 0.0096(17) -0.0043(17)
C3 0.036(2) 0.032(2) 0.039(2) 0.0010(18) 0.0094(18) -0.0049(18)
C4 0.043(3) 0.043(3) 0.051(3) -0.005(2) 0.017(2) 0.000(2)
C5 0.056(3) 0.066(3) 0.055(3) 0.012(3) 0.028(3) 0.006(3)
C6 0.070(4) 0.053(3) 0.055(3) 0.019(3) 0.029(3) 0.002(3)
C7 0.048(3) 0.040(2) 0.040(2) 0.004(2) 0.013(2) -0.004(2)
C8 0.044(3) 0.049(3) 0.051(3) -0.002(2) 0.019(2) 0.000(2)
C9 0.053(3) 0.038(2) 0.031(2) 0.0095(18) 0.0077(19) -0.004(2)
C10 0.060(3) 0.041(3) 0.058(3) 0.019(2) 0.009(2) -0.007(2)
C11 0.065(4) 0.036(3) 0.059(4) 0.016(3) 0.000 0.000
C12 0.071(4) 0.073(4) 0.055(3) 0.008(3) 0.020(3) 0.017(3)
C13 0.065(4) 0.084(4) 0.053(3) 0.008(3) 0.017(3) 0.019(3)
C14 0.050(3) 0.048(3) 0.048(3) -0.010(2) 0.000(2) 0.000(2)
C15 0.092(5) 0.093(5) 0.113(6) 0.035(5) 0.045(4) 0.053(4)
C16 0.097(5) 0.107(6) 0.107(6) 0.035(5) 0.056(5) 0.045(5)
C17 0.060(4) 0.032(3) 0.205(8) 0.007(4) -0.020(5) -0.001(3)
C18 0.065(4) 0.036(3) 0.185(8) 0.002(4) -0.027(4) -0.009(3)
C19 0.055(4) 0.023(3) 0.034(3) -0.004(2) 0.000 0.000

loop_
_atom_type_symbol
_atom_type_description
_atom_type_scat_dispersion_real
_atom_type_scat_dispersion_imag
_atom_type_scat_source
C C 0.0033 0.0016 'International Tables Vol C Tables 4.2.6.8 and 6.1.1.4'
H H 0.0000 0.0000 'International Tables Vol C Tables 4.2.6.8 and 6.1.1.4'
N N 0.0061 0.0033 'International Tables Vol C Tables 4.2.6.8 and 6.1.1.4'
Ni Ni 0.3393 1.1124 'International Tables Vol C Tables 4.2.6.8 and 6.1.1.4'
O O 0.0106 0.0060 'International Tables Vol C Tables 4.2.6.8 and 6.1.1.4'

loop_
_geom_angle_atom_site_label_1
_geom_angle_atom_site_label_2
_geom_angle_atom_site_label_3
_geom_angle
_geom_angle_site_symmetry_1
_geom_angle_site_symmetry_3
O2 Ni1 O2 88.77(19) 3_566 9_566
O2 Ni1 O1 90.46(14) 3_566 .
O2 Ni1 O1 168.02(13) 9_566 .
O2 Ni1 O1 168.02(13) 3_566 11
O2 Ni1 O1 90.46(14) 9_566 11
O1 Ni1 O1 87.81(19) . 11
O2 Ni1 N3 95.72(13) 3_566 .
O2 Ni1 N3 95.72(13) 9_566 .
O1 Ni1 N3 96.25(13) . .
O1 Ni1 N3 96.25(13) 11 .
O2 Ni1 Ni1 80.68(9) 3_566 9_566
O2 Ni1 Ni1 80.68(9) 9_566 9_566
O1 Ni1 Ni1 87.39(8) . 9_566
O1 Ni1 Ni1 87.39(8) 11 9_566
N3 Ni1 Ni1 174.93(14) . 9_566
O3 Ni2 O3 158.1(2) 8_545 .
O3 Ni2 N2 94.68(17) 8_545 8_545
O3 Ni2 N2 99.90(18) . 8_545
O3 Ni2 N2 99.90(18) 8_545 .
O3 Ni2 N2 94.68(17) . .
N2 Ni2 N2 96.1(3) 8_545 .
O3 Ni2 O4 62.13(15) 8_545 8_545
O3 Ni2 O4 101.65(16) . 8_545
N2 Ni2 O4 156.64(15) 8_545 8_545
N2 Ni2 O4 91.0(2) . 8_545
O3 Ni2 O4 101.65(16) 8_545 .
O3 Ni2 O4 62.13(15) . .
N2 Ni2 O4 91.0(2) 8_545 .
N2 Ni2 O4 156.64(15) . .
O4 Ni2 O4 91.1(3) 8_545 .
O3 Ni2 C8 31.27(16) 8_545 8_545
O3 Ni2 C8 130.58(17) . 8_545
N2 Ni2 C8 125.76(17) 8_545 8_545
N2 Ni2 C8 97.79(19) . 8_545
O4 Ni2 C8 30.92(15) 8_545 8_545
O4 Ni2 C8 95.96(18) . 8_545
O3 Ni2 C8 130.58(17) 8_545 .
O3 Ni2 C8 31.27(16) . .
N2 Ni2 C8 97.79(19) 8_545 .
N2 Ni2 C8 125.76(17) . .
O4 Ni2 C8 95.96(18) 8_545 .
O4 Ni2 C8 30.92(15) . .
C8 Ni2 C8 114.8(3) 8_545 .
C1 O1 Ni1 117.9(3) . .
C1 O2 Ni1 126.4(3) . 9_566
C8 O3 Ni2 91.9(3) . .
C8 O4 Ni2 85.8(3) . .
C9 N1 C9 118.5(6) 11 .
C16 N2 C12 115.4(6) . .
C16 N2 Ni2 125.9(5) . .
C12 N2 Ni2 118.7(4) . .
C17 N3 C17 116.4(7) . 11
C17 N3 Ni1 121.6(4) . .
C17 N3 Ni1 121.6(4) 11 .
O2 C1 O1 126.6(4) . .
O2 C1 C2 116.1(4) . .
O1 C1 C2 117.3(4) . .
C7 C2 C3 120.5(4) . .
C7 C2 C1 121.1(4) . .
C3 C2 C1 118.2(4) . .
C4 C3 C2 120.4(4) . .
C5 C4 C3 119.4(5) . .
C5 C4 C8 120.8(5) . .
C3 C4 C8 119.6(5) . .
C6 C5 C4 119.7(5) . .
C5 C6 C7 122.1(5) . .
C2 C7 C6 117.8(5) . .
C2 C7 C9 120.5(4) . .
C6 C7 C9 121.4(5) . .
O4 C8 O3 119.9(5) . .
O4 C8 C4 120.8(5) . .
O3 C8 C4 119.1(4) . .
O4 C8 Ni2 63.2(3) . .
O3 C8 Ni2 56.9(3) . .
C4 C8 Ni2 171.0(4) . .
N1 C9 C10 122.1(5) . .
N1 C9 C7 116.1(4) . .
C10 C9 C7 121.8(5) . .
C11 C10 C9 119.1(6) . .
C10 C11 C10 119.2(7) 11 .
N2 C12 C13 123.3(6) . .
C14 C13 C12 120.8(6) . .
C15 C14 C13 115.6(6) . .
C15 C14 C14 123.9(5) . 3_556
C13 C14 C14 120.4(5) . 3_556
C14 C15 C16 121.5(7) . .
N2 C16 C15 123.3(7) . .
N3 C17 C18 123.7(7) . .
C19 C18 C17 120.5(7) . .
C18 C19 C18 114.6(7) 11 .
C18 C19 C19 122.6(4) 11 9_556
C18 C19 C19 122.6(4) . 9_556

loop_
_geom_bond_atom_site_label_1
_geom_bond_atom_site_label_2
_geom_bond_distance
_geom_bond_site_symmetry_2
Ni1 O2 1.997(3) 3_566
Ni1 O2 1.997(3) 9_566
Ni1 O1 2.008(3) .
Ni1 O1 2.008(3) 11
Ni1 N3 2.012(5) .
Ni1 Ni1 2.6506(19) 9_566
Ni2 O3 2.050(4) 8_545
Ni2 O3 2.050(4) .
Ni2 N2 2.059(5) 8_545
Ni2 N2 2.059(5) .
Ni2 O4 2.191(5) 8_545
Ni2 O4 2.191(5) .
Ni2 C8 2.447(6) 8_545
Ni2 C8 2.447(6) .
O1 C1 1.255(5) .
O2 C1 1.249(5) .
O2 Ni1 1.997(3) 9_566
O3 C8 1.271(7) .
O4 C8 1.261(6) .
N1 C9 1.332(6) 11
N1 C9 1.332(6) .
N2 C16 1.310(9) .
N2 C12 1.328(8) .
N3 C17 1.271(8) .
N3 C17 1.271(8) 11
C1 C2 1.506(6) .
C2 C7 1.392(7) .
C2 C3 1.397(6) .
C3 C4 1.395(6) .
C4 C5 1.392(8) .
C4 C8 1.495(7) .
C5 C6 1.374(8) .
C6 C7 1.403(7) .
C7 C9 1.490(7) .
C9 C10 1.400(7) .
C10 C11 1.365(7) .
C11 C10 1.365(7) 11
C12 C13 1.380(9) .
C13 C14 1.356(9) .
C14 C15 1.341(9) .
C14 C14 1.489(12) 3_556
C15 C16 1.383(11) .
C17 C18 1.385(9) .
C18 C19 1.340(9) .
C19 C18 1.340(9) 11
C19 C19 1.490(12) 9_556
